data_1550175
loop_
_publ_author_name
'Rought, Peter'
'Marsh, Christopher'
'Pili, Simona'
'Silverwood, Ian Philip'
'Garcia Sakai, Victoria'
'Li, Ming'
'Brown, Martyn'
'Argent, Stephen'
'Vitorica-Yrzebal, Inigo'
'Whitehead, George F. S.'
'Warren, Mark R.'
'Yang, Sihai'
'Schroder, Martin'

_publ_section_title
;
 Modulating proton diffusion and conductivity in metal-organic frameworks
 by incorporation of accessible free carboxylic acid groups
;
_journal_name_full 'Chemical Science'
_journal_paper_doi 10.1039/C8SC03022G
_journal_year 2019
_chemical_formula_moiety 'C25 H21 Ba N O10'
_chemical_formula_sum 'C25 H21 Ba N O10'
_chemical_formula_weight 632.77
_space_group_crystal_system triclinic
_space_group_IT_number 2
_space_group_name_Hall '-P 1'
_space_group_name_H-M_alt 'P -1'
_symmetry_space_group_name_Hall '-P 1'
_symmetry_space_group_name_H-M 'P -1'
_atom_sites_solution_hydrogens mixed
_audit_creation_date 2018-06-13
_audit_creation_method
;
Olex2 1.2
(compiled 2018.05.18 svn.r3508 for OlexSys, GUI svn.r5497)
;
_audit_update_record
;
2018-06-15 deposited with the CCDC.
2018-11-02 downloaded from the CCDC.
;
_cell_angle_alpha 114.960(4)
_cell_angle_beta 94.483(3)
_cell_angle_gamma 104.346(4)
_cell_formula_units_Z 2
_cell_length_a 7.9225(3)
_cell_length_b 12.5631(6)
_cell_length_c 14.0398(5)
_cell_measurement_reflns_used 6646
_cell_measurement_temperature 150.03(10)
_cell_measurement_theta_max 28.9480
_cell_measurement_theta_min 3.7570
_cell_volume 1200.53(10)
_computing_cell_refinement 'CrysAlisPro 1.171.38.41 (Rigaku OD, 2015)'
_computing_data_collection 'CrysAlisPro 1.171.38.41 (Rigaku OD, 2015)'
_computing_data_reduction 'CrysAlisPro 1.171.38.41 (Rigaku OD, 2015)'
_computing_molecular_graphics 'Olex2 (Dolomanov et al., 2009)'
_computing_publication_material 'Olex2 (Dolomanov et al., 2009)'
_computing_structure_refinement 'ShelXL (Sheldrick, 2015)'
_computing_structure_solution 'ShelXT (Sheldrick, 2015)'
_diffrn_ambient_temperature 150
_diffrn_detector_area_resol_mean 8.0714
_diffrn_detector_type Eos
_diffrn_measured_fraction_theta_full 0.998
_diffrn_measured_fraction_theta_max 0.834
_diffrn_measurement_details
;
List of Runs (angles in degrees, time in seconds):

  # Type    Start    End  Width  t~exp~   \w     \q     \k     \f   Frames
#--------------------------------------------------------------------------
  1  \w     16.00  51.00   1.00    1.00    --  -17.92  57.00   0.00   35
  2  \w     47.00  73.00   1.00    1.00    --   19.02  19.00 120.00   26
  3  \w     -8.00  81.00   1.00    1.00    --   19.02  77.00  90.00   89
  4  \w    -31.00  11.00   1.00    1.00    --  -17.92 -77.00 120.00   42
  5  \w    -50.00  46.00   1.00    1.00    --   19.02 -77.00 -30.00   96
  6  \w     52.00  78.00   1.00    1.00    --   19.02-178.00 -90.00   26
  7  \w    -86.00  -7.00   1.00    1.00    --  -17.92 -57.00-150.00   79
;
_diffrn_measurement_device 'four-circle diffractometer'
_diffrn_measurement_device_type 'SuperNova, Single source at offset, Eos'
_diffrn_measurement_method '\w scans'
_diffrn_radiation_type MoK\a
_diffrn_radiation_wavelength 0.71073
_diffrn_reflns_av_R_equivalents 0.0382
_diffrn_reflns_av_unetI/netI 0.0508
_diffrn_reflns_Laue_measured_fraction_full 0.998
_diffrn_reflns_Laue_measured_fraction_max 0.834
_diffrn_reflns_limit_h_max 9
_diffrn_reflns_limit_h_min -10
_diffrn_reflns_limit_k_max 16
_diffrn_reflns_limit_k_min -17
_diffrn_reflns_limit_l_max 17
_diffrn_reflns_limit_l_min -18
_diffrn_reflns_number 9848
_diffrn_reflns_point_group_measured_fraction_full 0.998
_diffrn_reflns_point_group_measured_fraction_max 0.834
_diffrn_reflns_theta_full 25.242
_diffrn_reflns_theta_max 29.342
_diffrn_reflns_theta_min 3.273
_exptl_absorpt_coefficient_mu 1.715
_exptl_absorpt_correction_T_max 1.00000
_exptl_absorpt_correction_T_min 0.70912
_exptl_absorpt_correction_type multi-scan
_exptl_absorpt_process_details
;
CrysAlisPro 1.171.38.41 (Rigaku Oxford Diffraction, 2015)
Empirical absorption correction using spherical harmonics,
 implemented in SCALE3 ABSPACK scaling algorithm.
;
_exptl_crystal_colour 'clear light colourless'
_exptl_crystal_colour_lustre clear
_exptl_crystal_colour_modifier light
_exptl_crystal_colour_primary colourless
_exptl_crystal_density_diffrn 1.750
_exptl_crystal_description plate
_exptl_crystal_F_000 628
_exptl_crystal_size_max 0.55
_exptl_crystal_size_mid 0.34
_exptl_crystal_size_min 0.12
_refine_diff_density_max 1.087
_refine_diff_density_min -0.906
_refine_diff_density_rms 0.125
_refine_ls_extinction_method none
_refine_ls_goodness_of_fit_ref 1.057
_refine_ls_hydrogen_treatment constr
_refine_ls_matrix_type full
_refine_ls_number_parameters 338
_refine_ls_number_reflns 5491
_refine_ls_number_restraints 4
_refine_ls_restrained_S_all 1.080
_refine_ls_R_factor_all 0.0374
_refine_ls_R_factor_gt 0.0336
_refine_ls_shift/su_max 0.001
_refine_ls_shift/su_mean 0.000
_refine_ls_structure_factor_coef Fsqd
_refine_ls_weighting_details 'w=1/[\s^2^(Fo^2^)+(0.0382P)^2^+1.6124P] where P=(Fo^2^+2Fc^2^)/3'
_refine_ls_weighting_scheme calc
_refine_ls_wR_factor_gt 0.0832
_refine_ls_wR_factor_ref 0.0865
_reflns_Friedel_coverage 0.000
_reflns_number_gt 5035
_reflns_number_total 5491
_reflns_threshold_expression 'I > 2\s(I)'
_cod_data_source_file c8sc03022g2.cif
_cod_data_source_block ams27
_cod_original_cell_volume 1200.53(9)
_cod_database_code 1550175
_shelxl_version_number 2014/6
_shelx_space_group_comment
;
The symmetry employed for this shelxl refinement is uniquely defined
by the following loop, which should always be used as a source of
symmetry information in preference to the above space-group names.
They are only intended as comments.
;
_shelx_estimated_absorpt_t_max 0.821
_shelx_estimated_absorpt_t_min 0.452
_olex2_refinement_description
;
1. Fixed Uiso
 At 1.2 times of:
  All C(H) groups
 At 1.5 times of:
  All C(H,H,H) groups, All O(H) groups, All O(H,H) groups
2. Restrained distances
 O3-H3A = O3-H3B
 0.85 with sigma of 0.02
 H3A-H3B
 1.34 with sigma of 0.04
 Ba1-H3A \\sim Ba1-H3B
 with sigma of 0.02
3.a Riding coordinates:
 O3(H3A,H3B)
3.b Aromatic/amide H refined with riding coordinates:
 C21(H21), C20(H20), C3(H3), C13(H13), C10(H10), C6(H6), C11(H11), C14(H14),
 C18(H18), C17(H17), C23(H23)
3.c Idealised Me refined as rotating group:
 C24(H24A,H24B,H24C), C25(H25A,H25B,H25C)
3.d Idealised tetrahedral OH refined as rotating group:
 O9(H9), O7(H7)
;
_olex2_submission_special_instructions 'No special instructions were received'
_oxdiff_exptl_absorpt_empirical_details
;
Empirical correction (ABSPACK) includes:
- Absorption correction using spherical harmonics
- Frame scaling
;

loop_
_space_group_symop_operation_xyz
'x, y, z'
'-x, -y, -z'

loop_
_atom_site_label
_atom_site_type_symbol
_atom_site_fract_x
_atom_site_fract_y
_atom_site_fract_z
_atom_site_U_iso_or_equiv
_atom_site_adp_type
_atom_site_occupancy
_atom_site_site_symmetry_order
_atom_site_calc_flag
_atom_site_refinement_flags_posn
Ba1 Ba 0.54563(2) 0.66071(2) 0.17239(2) 0.01099(7) Uani 1 1 d D
O1 O 0.3268(3) 0.4294(2) 0.01812(18) 0.0158(5) Uani 1 1 d .
O2 O 0.2037(3) 0.2254(2) -0.07557(18) 0.0140(5) Uani 1 1 d .
O6 O -0.3567(3) 0.4756(2) 0.20050(18) 0.0147(5) Uani 1 1 d .
O9 O 0.6685(3) -0.0382(2) 0.1273(2) 0.0176(5) Uani 1 1 d .
H9 H 0.7140 -0.0957 0.1113 0.026 Uiso 1 1 calc GR
O5 O -0.1173(3) 0.6245(2) 0.2207(2) 0.0190(5) Uani 1 1 d .
O10 O 0.4197(3) -0.1891(2) 0.0967(2) 0.0213(5) Uani 1 1 d .
O7 O -0.4253(3) 0.5412(2) 0.67114(19) 0.0188(5) Uani 1 1 d .
H7 H -0.5012 0.5396 0.7095 0.028 Uiso 1 1 calc GR
O8 O -0.4853(4) 0.3420(3) 0.6323(2) 0.0275(6) Uani 1 1 d .
C1 C 0.2253(4) 0.3277(3) 0.0054(2) 0.0101(6) Uani 1 1 d .
O3 O 0.2289(4) 0.7145(3) 0.2101(3) 0.0430(9) Uani 1 1 d D
H3A H 0.2441 0.7869 0.2157 0.065 Uiso 1 1 d DR
H3B H 0.1272 0.6789 0.2130 0.065 Uiso 1 1 d DR
C2 C 0.1170(4) 0.3321(3) 0.0902(2) 0.0105(6) Uani 1 1 d .
C22 C 0.4938(5) -0.0839(3) 0.1127(3) 0.0144(7) Uani 1 1 d .
C12 C -0.3303(4) 0.4146(3) 0.5219(3) 0.0151(7) Uani 1 1 d .
C8 C -0.1910(4) 0.5180(3) 0.2073(2) 0.0125(6) Uani 1 1 d .
C7 C 0.1053(4) 0.2570(3) 0.1416(2) 0.0110(6) Uani 1 1 d .
C21 C 0.3875(4) 0.1983(3) 0.1242(2) 0.0127(6) Uani 1 1 d .
H21 H 0.4464 0.2745 0.1250 0.015 Uiso 1 1 calc R
C15 C -0.4198(5) 0.4289(3) 0.6139(3) 0.0170(7) Uani 1 1 d .
C20 C 0.4815(4) 0.1172(3) 0.1205(2) 0.0128(6) Uani 1 1 d .
H20 H 0.6052 0.1391 0.1206 0.015 Uiso 1 1 calc R
C3 C 0.0238(4) 0.4179(3) 0.1175(2) 0.0128(6) Uani 1 1 d .
H3 H 0.0327 0.4688 0.0826 0.015 Uiso 1 1 calc R
C13 C -0.3325(5) 0.2979(3) 0.4499(3) 0.0186(7) Uani 1 1 d .
H13 H -0.3856 0.2293 0.4618 0.022 Uiso 1 1 calc R
C9 C -0.1767(4) 0.3802(3) 0.3427(2) 0.0132(6) Uani 1 1 d .
C10 C -0.1695(4) 0.4984(3) 0.4179(2) 0.0133(6) Uani 1 1 d .
H10 H -0.1104 0.5679 0.4086 0.016 Uiso 1 1 calc R
C6 C 0.0040(4) 0.2751(3) 0.2211(2) 0.0125(6) Uani 1 1 d .
H6 H -0.0017 0.2262 0.2577 0.015 Uiso 1 1 calc R
C19 C 0.3958(4) 0.0046(3) 0.1167(2) 0.0129(6) Uani 1 1 d .
C5 C -0.0888(4) 0.3608(3) 0.2495(2) 0.0117(6) Uani 1 1 d .
C4 C -0.0818(4) 0.4321(3) 0.1940(3) 0.0122(6) Uani 1 1 d .
C11 C -0.2476(4) 0.5154(3) 0.5058(3) 0.0146(7) Uani 1 1 d .
H11 H -0.2447 0.5961 0.5553 0.018 Uiso 1 1 calc R
C14 C -0.2582(5) 0.2801(3) 0.3606(3) 0.0172(7) Uani 1 1 d .
H14 H -0.2627 0.1990 0.3111 0.021 Uiso 1 1 calc R
C16 C 0.2064(4) 0.1678(3) 0.1265(2) 0.0121(6) Uani 1 1 d .
C18 C 0.2131(4) -0.0291(3) 0.1144(3) 0.0149(7) Uani 1 1 d .
H18 H 0.1530 -0.1076 0.1089 0.018 Uiso 1 1 calc R
C17 C 0.1202(4) 0.0527(3) 0.1203(3) 0.0143(6) Uani 1 1 d .
H17 H -0.0035 0.0305 0.1200 0.017 Uiso 1 1 calc R
O4 O 0.7570(5) 0.8933(3) 0.3257(3) 0.0484(9) Uani 1 1 d .
N1 N 1.0457(8) 1.0358(5) 0.3936(4) 0.0655(15) Uani 1 1 d .
C23 C 0.9277(9) 0.9234(6) 0.3300(4) 0.0612(16) Uani 1 1 d .
H23 H 0.9730 0.8610 0.2846 0.073 Uiso 1 1 calc R
C24 C 0.9856(12) 1.1375(6) 0.4617(6) 0.101(3) Uani 1 1 d .
H24A H 0.9780 1.1895 0.4266 0.151 Uiso 1 1 calc GR
H24B H 1.0703 1.1869 0.5308 0.151 Uiso 1 1 calc GR
H24C H 0.8679 1.1046 0.4737 0.151 Uiso 1 1 calc GR
C25 C 1.2321(10) 1.0570(10) 0.3965(7) 0.131(4) Uani 1 1 d .
H25A H 1.2521 0.9808 0.3464 0.197 Uiso 1 1 calc GR
H25B H 1.2945 1.0826 0.4694 0.197 Uiso 1 1 calc GR
H25C H 1.2775 1.1223 0.3755 0.197 Uiso 1 1 calc GR

loop_
_atom_site_aniso_label
_atom_site_aniso_U_11
_atom_site_aniso_U_22
_atom_site_aniso_U_33
_atom_site_aniso_U_23
_atom_site_aniso_U_13
_atom_site_aniso_U_12
Ba1 0.01381(11) 0.01039(11) 0.01308(11) 0.00669(8) 0.00669(7) 0.00725(8)
O1 0.0153(12) 0.0143(12) 0.0174(11) 0.0068(10) 0.0073(9) 0.0036(10)
O2 0.0178(12) 0.0125(12) 0.0147(11) 0.0056(9) 0.0078(9) 0.0095(10)
O6 0.0142(12) 0.0155(12) 0.0202(12) 0.0100(10) 0.0090(9) 0.0093(10)
O9 0.0146(12) 0.0146(12) 0.0281(13) 0.0103(10) 0.0063(10) 0.0100(10)
O5 0.0168(13) 0.0167(13) 0.0315(14) 0.0148(11) 0.0099(11) 0.0098(11)
O10 0.0187(13) 0.0190(14) 0.0360(15) 0.0182(12) 0.0099(11) 0.0102(11)
O7 0.0191(13) 0.0213(14) 0.0170(12) 0.0075(10) 0.0110(10) 0.0083(11)
O8 0.0441(18) 0.0273(15) 0.0249(14) 0.0176(12) 0.0240(13) 0.0183(14)
C1 0.0096(15) 0.0130(16) 0.0128(14) 0.0072(12) 0.0061(12) 0.0086(13)
O3 0.0241(16) 0.0366(19) 0.088(3) 0.0392(18) 0.0299(17) 0.0175(15)
C2 0.0116(15) 0.0087(15) 0.0129(14) 0.0049(12) 0.0048(12) 0.0051(13)
C22 0.0179(17) 0.0166(17) 0.0159(15) 0.0103(13) 0.0075(13) 0.0107(14)
C12 0.0156(17) 0.0211(18) 0.0136(15) 0.0098(13) 0.0070(13) 0.0094(15)
C8 0.0136(16) 0.0183(17) 0.0106(14) 0.0079(13) 0.0063(12) 0.0096(14)
C7 0.0113(15) 0.0085(15) 0.0137(15) 0.0047(12) 0.0045(12) 0.0040(13)
C21 0.0143(16) 0.0090(15) 0.0155(15) 0.0056(12) 0.0055(12) 0.0039(13)
C15 0.0178(17) 0.0236(19) 0.0130(15) 0.0090(14) 0.0059(13) 0.0098(15)
C20 0.0125(16) 0.0130(16) 0.0144(15) 0.0066(12) 0.0036(12) 0.0054(13)
C3 0.0150(16) 0.0131(16) 0.0140(15) 0.0071(12) 0.0059(12) 0.0078(14)
C13 0.0234(19) 0.0172(18) 0.0189(17) 0.0106(14) 0.0091(14) 0.0065(15)
C9 0.0137(16) 0.0193(17) 0.0119(14) 0.0089(13) 0.0040(12) 0.0102(14)
C10 0.0136(16) 0.0145(17) 0.0154(15) 0.0081(13) 0.0045(12) 0.0076(14)
C6 0.0159(16) 0.0128(16) 0.0139(15) 0.0081(13) 0.0058(13) 0.0081(14)
C19 0.0160(17) 0.0114(16) 0.0127(15) 0.0045(12) 0.0045(12) 0.0080(14)
C5 0.0130(16) 0.0113(16) 0.0131(15) 0.0060(12) 0.0053(12) 0.0058(13)
C4 0.0127(16) 0.0129(16) 0.0151(15) 0.0076(13) 0.0054(12) 0.0078(13)
C11 0.0160(17) 0.0146(17) 0.0127(15) 0.0039(13) 0.0029(13) 0.0082(14)
C14 0.0236(19) 0.0160(17) 0.0152(16) 0.0071(13) 0.0072(14) 0.0102(15)
C16 0.0175(17) 0.0102(15) 0.0119(14) 0.0056(12) 0.0047(12) 0.0085(14)
C18 0.0154(17) 0.0115(16) 0.0204(16) 0.0086(13) 0.0062(13) 0.0055(14)
C17 0.0128(16) 0.0150(17) 0.0206(16) 0.0107(13) 0.0066(13) 0.0075(14)
O4 0.058(2) 0.0289(19) 0.0357(18) 0.0007(14) -0.0095(16) 0.0074(18)
N1 0.077(4) 0.051(3) 0.044(3) 0.017(2) -0.006(2) -0.005(3)
C23 0.072(4) 0.047(4) 0.039(3) 0.005(3) 0.003(3) 0.006(3)
C24 0.154(8) 0.042(4) 0.088(5) 0.021(4) -0.032(5) 0.033(5)
C25 0.051(5) 0.180(11) 0.079(6) 0.024(6) 0.005(4) -0.036(6)

loop_
_atom_type_symbol
_atom_type_description
_atom_type_scat_dispersion_real
_atom_type_scat_dispersion_imag
_atom_type_scat_source
C C 0.0033 0.0016 'International Tables Vol C Tables 4.2.6.8 and 6.1.1.4'
H H 0.0000 0.0000 'International Tables Vol C Tables 4.2.6.8 and 6.1.1.4'
Ba Ba -0.3244 2.2819 'International Tables Vol C Tables 4.2.6.8 and 6.1.1.4'
N N 0.0061 0.0033 'International Tables Vol C Tables 4.2.6.8 and 6.1.1.4'
O O 0.0106 0.0060 'International Tables Vol C Tables 4.2.6.8 and 6.1.1.4'

loop_
_geom_angle_atom_site_label_1
_geom_angle_atom_site_label_2
_geom_angle_atom_site_label_3
_geom_angle
_geom_angle_site_symmetry_1
_geom_angle_site_symmetry_3
O1 Ba1 Ba1 33.63(5) . 2_665
O1 Ba1 Ba1 33.28(5) 2_665 2_665
O1 Ba1 O1 66.91(8) . 2_665
O1 Ba1 O2 45.77(7) 2_665 2_665
O1 Ba1 O2 110.34(6) . 2_665
O1 Ba1 O6 69.93(7) . 1_655
O1 Ba1 O5 71.52(7) 2_665 1_655
O1 Ba1 O5 105.02(7) . 1_655
O1 Ba1 O10 86.82(7) 2_665 1_565
O1 Ba1 O10 99.06(7) . 1_565
O1 Ba1 O8 150.85(7) 2_665 2_566
O1 Ba1 O8 102.80(8) . 2_566
O1 Ba1 C1 22.74(7) 2_665 2_665
O1 Ba1 C1 88.43(7) . 2_665
O1 Ba1 O3 85.29(9) . .
O1 Ba1 C8 74.08(7) 2_665 1_655
O1 Ba1 C8 85.84(8) . 1_655
O2 Ba1 Ba1 77.72(4) 2_665 2_665
O2 Ba1 C1 23.03(7) 2_665 2_665
O2 Ba1 C8 90.77(7) 2_665 1_655
O6 Ba1 Ba1 74.33(5) 1_655 2_665
O6 Ba1 O1 83.76(7) 1_655 2_665
O6 Ba1 O2 111.71(6) 1_655 2_665
O6 Ba1 O5 45.73(7) 1_655 1_655
O6 Ba1 O10 167.69(7) 1_655 1_565
O6 Ba1 O8 67.15(7) 1_655 2_566
O6 Ba1 C1 98.18(7) 1_655 2_665
O6 Ba1 C8 23.14(8) 1_655 1_655
O5 Ba1 Ba1 87.92(5) 1_655 2_665
O5 Ba1 O2 72.65(7) 1_655 2_665
O5 Ba1 C1 70.65(7) 1_655 2_665
O5 Ba1 C8 22.87(8) 1_655 1_655
O10 Ba1 Ba1 93.47(5) 1_565 2_665
O10 Ba1 O2 66.10(7) 1_565 2_665
O10 Ba1 O5 137.34(7) 1_565 1_655
O10 Ba1 C1 75.45(7) 1_565 2_665
O10 Ba1 C8 156.68(8) 1_565 1_655
O8 Ba1 Ba1 131.14(6) 2_566 2_665
O8 Ba1 O2 144.14(8) 2_566 2_665
O8 Ba1 O5 86.11(8) 2_566 1_655
O8 Ba1 O10 122.23(7) 2_566 1_565
O8 Ba1 C1 156.22(8) 2_566 2_665
O8 Ba1 C8 78.11(8) 2_566 1_655
C1 Ba1 Ba1 55.14(6) 2_665 2_665
O3 Ba1 Ba1 110.24(8) . 2_665
O3 Ba1 O1 130.99(9) . 2_665
O3 Ba1 O2 123.28(8) . 2_665
O3 Ba1 O6 124.68(8) . 1_655
O3 Ba1 O5 157.33(9) . 1_655
O3 Ba1 O10 57.56(8) . 1_565
O3 Ba1 O8 71.79(9) . 2_566
O3 Ba1 C1 130.70(9) . 2_665
O3 Ba1 C8 145.76(9) . 1_655
C8 Ba1 Ba1 77.97(6) 1_655 2_665
C8 Ba1 C1 81.95(8) 1_655 2_665
O4 Ba1 Ba1 146.95(8) . 2_665
O4 Ba1 O1 178.65(9) . .
O4 Ba1 O1 113.68(10) . 2_665
O4 Ba1 O2 69.94(9) . 2_665
O4 Ba1 O6 111.25(9) . 1_655
O4 Ba1 O5 76.33(9) . 1_655
O4 Ba1 O10 79.82(9) . 1_565
O4 Ba1 O8 77.26(10) . 2_566
O4 Ba1 C1 92.01(10) . 2_665
O4 Ba1 O3 93.47(11) . .
O4 Ba1 C8 95.49(10) . 1_655
Ba1 O1 Ba1 113.09(8) . 2_665
C1 O1 Ba1 97.75(18) . 2_665
C1 O1 Ba1 143.5(2) . .
C1 O2 Ba1 92.64(19) . 2_665
C8 O6 Ba1 96.96(19) . 1_455
C22 O9 H9 109.5 . .
C8 O5 Ba1 92.54(19) . 1_455
C22 O10 Ba1 129.3(2) . 1_545
C15 O7 H7 109.5 . .
C15 O8 Ba1 130.3(2) . 2_566
O1 C1 Ba1 59.51(15) . 2_665
O1 C1 O2 123.8(3) . .
O1 C1 C2 116.7(3) . .
O2 C1 Ba1 64.33(16) . 2_665
O2 C1 C2 119.4(3) . .
C2 C1 Ba1 175.5(2) . 2_665
Ba1 O3 H3A 106.7 . .
Ba1 O3 H3B 138.1 . .
H3A O3 H3B 115.1 . .
C7 C2 C1 124.6(3) . .
C3 C2 C1 116.3(3) . .
C3 C2 C7 119.1(3) . .
O9 C22 C19 113.9(3) . .
O10 C22 O9 123.0(3) . .
O10 C22 C19 123.1(3) . .
C13 C12 C15 118.9(3) . .
C13 C12 C11 119.4(3) . .
C11 C12 C15 121.7(3) . .
O6 C8 Ba1 59.90(16) . 1_455
O6 C8 C4 117.4(3) . .
O5 C8 Ba1 64.59(17) . 1_455
O5 C8 O6 123.2(3) . .
O5 C8 C4 119.3(3) . .
C4 C8 Ba1 165.8(2) . 1_455
C2 C7 C16 125.2(3) . .
C6 C7 C2 117.7(3) . .
C6 C7 C16 116.8(3) . .
C20 C21 H21 120.0 . .
C20 C21 C16 120.1(3) . .
C16 C21 H21 120.0 . .
O7 C15 C12 113.9(3) . .
O8 C15 O7 123.6(3) . .
O8 C15 C12 122.4(3) . .
C21 C20 H20 119.8 . .
C19 C20 C21 120.4(3) . .
C19 C20 H20 119.8 . .
C2 C3 H3 118.7 . .
C4 C3 C2 122.7(3) . .
C4 C3 H3 118.7 . .
C12 C13 H13 119.7 . .
C12 C13 C14 120.6(3) . .
C14 C13 H13 119.7 . .
C10 C9 C5 121.3(3) . .
C10 C9 C14 118.4(3) . .
C14 C9 C5 120.1(3) . .
C9 C10 H10 119.6 . .
C11 C10 C9 120.7(3) . .
C11 C10 H10 119.6 . .
C7 C6 H6 118.1 . .
C5 C6 C7 123.7(3) . .
C5 C6 H6 118.1 . .
C20 C19 C22 121.4(3) . .
C20 C19 C18 120.0(3) . .
C18 C19 C22 118.6(3) . .
C6 C5 C9 118.5(3) . .
C6 C5 C4 118.0(3) . .
C4 C5 C9 123.3(3) . .
C3 C4 C8 117.3(3) . .
C3 C4 C5 118.7(3) . .
C5 C4 C8 123.9(3) . .
C12 C11 H11 119.9 . .
C10 C11 C12 120.2(3) . .
C10 C11 H11 119.9 . .
C13 C14 C9 120.5(3) . .
C13 C14 H14 119.7 . .
C9 C14 H14 119.7 . .
C21 C16 C7 121.8(3) . .
C21 C16 C17 119.1(3) . .
C17 C16 C7 119.1(3) . .
C19 C18 H18 120.2 . .
C17 C18 C19 119.5(3) . .
C17 C18 H18 120.2 . .
C16 C17 H17 119.6 . .
C18 C17 C16 120.8(3) . .
C18 C17 H17 119.6 . .
C23 O4 Ba1 118.3(3) . .
C23 N1 C24 120.6(6) . .
C23 N1 C25 120.7(7) . .
C25 N1 C24 118.7(7) . .
O4 C23 N1 125.3(6) . .
O4 C23 H23 117.3 . .
N1 C23 H23 117.3 . .
N1 C24 H24A 109.5 . .
N1 C24 H24B 109.5 . .
N1 C24 H24C 109.5 . .
H24A C24 H24B 109.5 . .
H24A C24 H24C 109.5 . .
H24B C24 H24C 109.5 . .
N1 C25 H25A 109.5 . .
N1 C25 H25B 109.5 . .
N1 C25 H25C 109.5 . .
H25A C25 H25B 109.5 . .
H25A C25 H25C 109.5 . .
H25B C25 H25C 109.5 . .

loop_
_geom_bond_atom_site_label_1
_geom_bond_atom_site_label_2
_geom_bond_distance
_geom_bond_site_symmetry_2
Ba1 Ba1 4.6659(5) 2_665
Ba1 O1 2.809(2) 2_665
Ba1 O1 2.783(2) .
Ba1 O2 2.915(2) 2_665
Ba1 O6 2.790(2) 1_655
Ba1 O5 2.894(2) 1_655
Ba1 O10 2.854(2) 1_565
Ba1 O8 2.833(2) 2_566
Ba1 C1 3.230(3) 2_665
Ba1 O3 2.789(3) .
Ba1 C8 3.201(3) 1_655
Ba1 O4 2.771(3) .
O1 Ba1 2.809(2) 2_665
O1 C1 1.260(4) .
O2 Ba1 2.915(2) 2_665
O2 C1 1.265(4) .
O6 Ba1 2.790(2) 1_455
O6 C8 1.267(4) .
O9 H9 0.8400 .
O9 C22 1.323(4) .
O5 Ba1 2.894(2) 1_455
O5 C8 1.245(4) .
O10 Ba1 2.854(2) 1_545
O10 C22 1.220(4) .
O7 H7 0.8400 .
O7 C15 1.310(4) .
O8 Ba1 2.833(2) 2_566
O8 C15 1.227(4) .
C1 Ba1 3.230(3) 2_665
C1 C2 1.510(4) .
O3 H3A 0.8558 .
O3 H3B 0.8321 .
C2 C7 1.401(4) .
C2 C3 1.395(4) .
C22 C19 1.491(4) .
C12 C15 1.489(4) .
C12 C13 1.380(5) .
C12 C11 1.392(5) .
C8 Ba1 3.201(3) 1_455
C8 C4 1.505(4) .
C7 C6 1.398(4) .
C7 C16 1.488(4) .
C21 H21 0.9500 .
C21 C20 1.390(4) .
C21 C16 1.397(4) .
C20 H20 0.9500 .
C20 C19 1.385(5) .
C3 H3 0.9500 .
C3 C4 1.392(4) .
C13 H13 0.9500 .
C13 C14 1.383(4) .
C9 C10 1.395(4) .
C9 C5 1.489(4) .
C9 C14 1.398(5) .
C10 H10 0.9500 .
C10 C11 1.384(4) .
C6 H6 0.9500 .
C6 C5 1.391(4) .
C19 C18 1.398(5) .
C5 C4 1.407(4) .
C11 H11 0.9500 .
C14 H14 0.9500 .
C16 C17 1.399(5) .
C18 H18 0.9500 .
C18 C17 1.385(4) .
C17 H17 0.9500 .
O4 C23 1.300(7) .
N1 C23 1.348(7) .
N1 C24 1.454(9) .
N1 C25 1.429(9) .
C23 H23 0.9500 .
C24 H24A 0.9800 .
C24 H24B 0.9800 .
C24 H24C 0.9800 .
C25 H25A 0.9800 .
C25 H25B 0.9800 .
C25 H25C 0.9800 .
